data_9010611
loop_
_publ_author_name
'Putz, H.'
'Paar, W. H.'
'Topa, D.'
'Makovicky, E.'
'Roberts, A. C.'

_publ_section_title
;Catamarcaite, Cu6GeWS8, a new germanium sulfide mineral species from
 Capillitas, Catamarca, Argentina: Description, paragenesis and crystal
 structure Locality: Capillitas, Catamarca, Argentina
;
_journal_name_full 'The Canadian Mineralogist'
_journal_page_first 1481
_journal_page_last 1497
_journal_paper_doi 10.2113/gscanmin.44.6.1481
_journal_volume 44
_journal_year 2006
_chemical_compound_source 'Capillitas, Catamarca, Argentina'
_chemical_formula_sum 'Cu6 Ge S8 W'
_chemical_name_mineral Catamarcaite
_space_group_IT_number 186
_symmetry_space_group_name_Hall 'P 6c -2c'
_symmetry_space_group_name_H-M 'P 63 m c'
_cell_angle_alpha 90
_cell_angle_beta 90
_cell_angle_gamma 120
_cell_length_a 7.5238
_cell_length_b 7.5238
_cell_length_c 12.390
_cell_formula_units_Z 2
_cell_volume 607.402
_database_code_amcsd 0006132
_exptl_crystal_density_diffrn 4.890
_cod_original_formula_sum 'Cu6 Ge W S8'
_cod_database_code 9010611

loop_
_space_group_symop_operation_xyz
x,y,z
-x,-x+y,1/2+z
x-y,x,1/2+z
-y,-x,z
-y,x-y,z
x-y,-y,1/2+z
-x,-y,1/2+z
x,x-y,z
-x+y,-x,z
y,x,1/2+z
y,-x+y,1/2+z
-x+y,y,z

loop_
_atom_site_aniso_label
_atom_site_aniso_U_11
_atom_site_aniso_U_22
_atom_site_aniso_U_33
_atom_site_aniso_U_12
_atom_site_aniso_U_13
_atom_site_aniso_U_23
Cu1 0.02200 0.02200 0.01300 0.01370 -0.00160 0.00160
Cu2 0.01970 0.01970 0.01660 0.00940 0.00150 -0.00150
Ge 0.01000 0.01000 0.00600 0.00500 0.00000 0.00000
W 0.01030 0.01030 0.00510 0.00510 0.00000 0.00000
S1 0.02000 0.02000 0.00900 0.01000 0.00000 0.00000
S2 0.01600 0.01600 0.00900 0.00600 -0.00160 0.00160
S3 0.01200 0.01000 0.01000 0.00500 -0.00020 -0.00100
S4 0.01500 0.01500 0.00400 0.00700 0.00000 0.00000

loop_
_atom_site_label
_atom_site_fract_x
_atom_site_fract_y
_atom_site_fract_z
_atom_site_U_iso_or_equiv
Cu1 0.84020 0.15980 0.10490 0.01770
Cu2 0.50440 0.49560 0.35360 0.01890
Ge 0.00000 0.00000 0.35130 0.00850
W 0.33333 0.66667 0.48100 0.00850
S1 0.33333 0.66667 0.30020 0.01600
S2 0.50320 0.49690 0.04190 0.01420
S3 0.83810 0.67630 0.29044 0.01100
S4 0.00000 0.00000 0.53110 0.01100

loop_
_cod_related_entry_id
_cod_related_entry_database
_cod_related_entry_code
1 AMCSD 0006132
